data_4060001
loop_
_publ_author_name
'Weihe Zhang'
'Shengjun Luo'
'Fang Fang'
'Qingshou Chen'
'Hanwei Hu'
'Xueshun Jia'
'Hongbin Zhai'

_publ_section_title
;
Total Synthesis of Absinthin 
;
_journal_name_full 'Journal of the American Chemical Society'
_journal_page_first 18
_journal_page_last 19
_journal_paper_doi 10.1021/ja0439219
_journal_volume 127
_journal_year 2005
_chemical_formula_sum 'C34 H44 O8'
_chemical_formula_weight 580.69
_space_group_IT_number 19
_space_group_name_Hall 'P 2ac 2ab'
_space_group_name_H-M_alt 'P 21 21 21'
_symmetry_cell_setting orthorhombic
_symmetry_space_group_name_Hall 'P 2ac 2ab'
_symmetry_space_group_name_H-M 'P 21 21 21'
_atom_sites_solution_hydrogens geom
_atom_sites_solution_primary direct
_atom_sites_solution_secondary difmap
_cell_angle_alpha 90.00
_cell_angle_beta 90.00
_cell_angle_gamma 90.00
_cell_formula_units_Z 4
_cell_length_a 9.9596(15)
_cell_length_b 11.4051(18)
_cell_length_c 28.487(4)
_cell_measurement_reflns_used 1148
_cell_measurement_temperature 293(2)
_cell_measurement_theta_max 47.721
_cell_measurement_theta_min 4.575
_cell_volume 3235.8(9)
_diffrn_ambient_temperature 293(2)
_diffrn_detector_area_resol_mean ?
_diffrn_measurement_device_type 'CCD area detector'
_diffrn_measurement_method 'phi and omega scans'
_diffrn_radiation_monochromator graphite
_diffrn_radiation_source 'fine-focus sealed tube'
_diffrn_radiation_type MoK\a
_diffrn_radiation_wavelength 0.71073
_diffrn_reflns_av_R_equivalents 0.1232
_diffrn_reflns_av_sigmaI/netI 0.2847
_diffrn_reflns_limit_h_max 13
_diffrn_reflns_limit_h_min -7
_diffrn_reflns_limit_k_max 15
_diffrn_reflns_limit_k_min -14
_diffrn_reflns_limit_l_max 37
_diffrn_reflns_limit_l_min -37
_diffrn_reflns_number 19510
_diffrn_reflns_theta_max 28.32
_diffrn_reflns_theta_min 1.43
_diffrn_standards_decay_% ?
_diffrn_standards_interval_count ?
_diffrn_standards_interval_time ?
_diffrn_standards_number ?
_exptl_absorpt_coefficient_mu 0.084
_exptl_absorpt_correction_T_max 1.00000
_exptl_absorpt_correction_T_min 0.38535
_exptl_absorpt_correction_type sadabs
_exptl_absorpt_process_details ?
_exptl_crystal_colour colorless
_exptl_crystal_density_diffrn 1.192
_exptl_crystal_density_meas ?
_exptl_crystal_density_method 'not measured'
_exptl_crystal_description ?
_exptl_crystal_F_000 1248
_exptl_crystal_size_max 0.344
_exptl_crystal_size_mid 0.305
_exptl_crystal_size_min 0.234
_refine_ls_abs_structure_details 'Flack H D (1983), Acta Cryst. A39, 876-881'
_refine_ls_abs_structure_Flack -2.0(17)
_refine_ls_extinction_coef 0.0005(3)
_refine_ls_extinction_expression Fc^*^=kFc[1+0.001xFc^2^\l^3^/sin(2\q)]^-1/4^
_refine_ls_extinction_method SHELXL
_refine_ls_goodness_of_fit_ref 0.875
_refine_ls_hydrogen_treatment mixed
_refine_ls_matrix_type full
_refine_ls_number_parameters 436
_refine_ls_number_reflns 7526
_refine_ls_number_restraints 6
_refine_ls_restrained_S_all 0.875
_refine_ls_R_factor_all 0.1988
_refine_ls_R_factor_gt 0.0564
_refine_ls_shift/su_max 0.074
_refine_ls_shift/su_mean 0.008
_refine_ls_structure_factor_coef Fsqd
_refine_ls_weighting_details
; calc
 [0.00000+1.00000exp(3.00(sin\q/\l)^2^)]/
   [\s^2^(Fo^2^)+0.0000+0.0000*P+(0.0317P)^2^+0.0000sin\q/\l]
 where P = 0.33333Fo^2^ + 0.66667Fc^2^
;
_refine_ls_weighting_scheme calc
_refine_ls_wR_factor_gt 0.1031
_refine_ls_wR_factor_ref 0.1387
_reflns_number_gt 2297
_reflns_number_total 7526
_reflns_threshold_expression >2sigma(I)
_cod_depositor_comments
;
The following automatic conversions were performed:
'_symmetry_cell_setting' value 'Orthorhombic' changed to 'orthorhombic'
according to '/home/saulius/struct/CIF-dictionaries/cif_core.dic'
dictionary named 'cif_core.dic' version 2.4.1 from 2010-06-29.

Automatic conversion script
Id: cif_fix_enum 1527 2010-12-29 10:47:43Z saulius 
;
_cod_database_code 4060001

loop_
_symmetry_equiv_pos_as_xyz
'x, y, z'
'-x+1/2, -y, z+1/2'
'-x, y+1/2, -z+1/2'
'x+1/2, -y+1/2, -z'

loop_
_atom_site_label
_atom_site_type_symbol
_atom_site_fract_x
_atom_site_fract_y
_atom_site_fract_z
_atom_site_U_iso_or_equiv
_atom_site_adp_type
_atom_site_occupancy
_atom_site_symmetry_multiplicity
_atom_site_calc_flag
_atom_site_refinement_flags
_atom_site_disorder_assembly
_atom_site_disorder_group
O1 O 0.6656(4) -0.3208(3) 1.02471(13) 0.0914(13) Uani 1 1 d . . .
O2 O 0.5898(3) -0.2032(3) 0.96936(11) 0.0606(9) Uani 1 1 d . . .
O3 O 0.6081(4) -0.2434(3) 0.72917(12) 0.0757(11) Uani 1 1 d . . .
O4 O 0.6928(3) -0.1187(2) 0.78125(10) 0.0540(8) Uani 1 1 d . . .
O5 O 0.2633(5) 0.3749(4) 0.97196(19) 0.1228(18) Uani 1 1 d . . .
O6 O 0.4540(4) 0.2927(3) 0.95071(12) 0.0795(13) Uani 1 1 d . . .
O7 O 0.9468(4) 0.4801(3) 0.76859(15) 0.0922(14) Uani 1 1 d . . .
O8 O 0.7910(3) 0.3882(2) 0.81301(10) 0.0510(8) Uani 1 1 d . . .
C1 C 0.5973(6) -0.2372(5) 1.01440(18) 0.0617(14) Uani 1 1 d . . .
C2 C 0.5155(5) -0.1619(4) 1.04620(17) 0.0523(13) Uani 1 1 d D . .
C3 C 0.4981(5) -0.0538(4) 1.01609(15) 0.0481(13) Uani 1 1 d . . .
C4 C 0.3799(5) 0.0245(4) 1.02727(15) 0.0575(14) Uani 1 1 d . . .
H4A H 0.3673 0.0265 1.0610 0.069 Uiso 1 1 calc R . .
H4B H 0.2996 -0.0091 1.0135 0.069 Uiso 1 1 calc R . .
C5 C 0.3963(5) 0.1511(4) 1.00922(15) 0.0583(14) Uani 1 1 d . . .
H5A H 0.3187 0.1961 1.0192 0.070 Uiso 1 1 calc R . .
H5B H 0.4745 0.1852 1.0242 0.070 Uiso 1 1 calc R . .
C6 C 0.4116(6) 0.1658(4) 0.95572(16) 0.0548(14) Uani 1 1 d . . .
C7 C 0.5361(5) 0.1074(4) 0.93406(16) 0.0433(12) Uani 1 1 d D . .
C8 C 0.5268(4) -0.0237(4) 0.92711(15) 0.0444(12) Uani 1 1 d . . .
C9 C 0.4945(5) -0.1060(4) 0.96709(17) 0.0496(13) Uani 1 1 d . . .
C10 C 0.5437(5) -0.0566(4) 0.88229(15) 0.0480(13) Uani 1 1 d . . .
C11 C 0.5742(5) 0.0454(4) 0.85080(15) 0.0432(12) Uani 1 1 d D . .
C12 C 0.5654(5) 0.1527(4) 0.88477(15) 0.0435(12) Uani 1 1 d . . .
C13 C 0.7038(5) 0.2164(4) 0.87754(15) 0.0474(12) Uani 1 1 d D . .
C14 C 0.8105(5) 0.1343(4) 0.89528(17) 0.0491(13) Uani 1 1 d . . .
C15 C 0.8190(5) 0.0420(4) 0.86626(14) 0.0481(12) Uani 1 1 d . . .
C16 C 0.7175(4) 0.0621(3) 0.82741(13) 0.0376(11) Uani 1 1 d . . .
C17 C 0.7116(5) 0.1996(4) 0.82368(15) 0.0449(12) Uani 1 1 d . . .
C18 C 0.8194(5) 0.2670(4) 0.79559(15) 0.0500(12) Uani 1 1 d . . .
C19 C 0.7782(6) 0.2696(4) 0.74346(15) 0.0603(15) Uani 1 1 d . . .
H19A H 0.6891 0.3036 0.7414 0.072 Uiso 1 1 calc R . .
H19B H 0.8390 0.3219 0.7271 0.072 Uiso 1 1 calc R . .
C20 C 0.7763(5) 0.1546(4) 0.71748(15) 0.0594(14) Uani 1 1 d . . .
H20A H 0.8680 0.1264 0.7155 0.071 Uiso 1 1 calc R . .
H20B H 0.7463 0.1700 0.6857 0.071 Uiso 1 1 calc R . .
C21 C 0.6904(6) 0.0561(4) 0.73721(15) 0.0464(12) Uani 1 1 d D . .
C22 C 0.7461(5) 0.0004(4) 0.78141(16) 0.0438(11) Uani 1 1 d . . .
C23 C 0.6528(5) -0.1477(4) 0.73752(17) 0.0529(14) Uani 1 1 d . . .
C24 C 0.6774(6) -0.0493(4) 0.70432(16) 0.0535(13) Uani 1 1 d D . .
C25 C 0.5800(6) -0.1469(5) 1.09359(17) 0.093(2) Uani 1 1 d . . .
H25A H 0.5256 -0.0962 1.1126 0.140 Uiso 1 1 calc R . .
H25B H 0.6676 -0.1131 1.0898 0.140 Uiso 1 1 calc R . .
H25C H 0.5879 -0.2220 1.1086 0.140 Uiso 1 1 calc R . .
C26 C 0.2829(5) 0.1372(4) 0.92940(17) 0.0687(15) Uani 1 1 d . . .
H26A H 0.2956 0.1518 0.8965 0.103 Uiso 1 1 calc R . .
H26B H 0.2113 0.1856 0.9410 0.103 Uiso 1 1 calc R . .
H26C H 0.2605 0.0562 0.9341 0.103 Uiso 1 1 calc R . .
C27 C 0.3875(8) 0.3826(6) 0.9621(2) 0.090(2) Uani 1 1 d . . .
C28 C 0.4524(6) 0.4965(4) 0.96217(19) 0.095(2) Uani 1 1 d . . .
H28A H 0.3887 0.5556 0.9532 0.142 Uiso 1 1 calc R . .
H28B H 0.5258 0.4961 0.9403 0.142 Uiso 1 1 calc R . .
H28C H 0.4857 0.5133 0.9931 0.142 Uiso 1 1 calc R . .
C29 C 0.5242(6) -0.1815(4) 0.86471(15) 0.0680(17) Uani 1 1 d . . .
H29A H 0.4660 -0.1809 0.8378 0.102 Uiso 1 1 calc R . .
H29B H 0.4847 -0.2282 0.8891 0.102 Uiso 1 1 calc R . .
H29C H 0.6096 -0.2141 0.8561 0.102 Uiso 1 1 calc R . .
C30 C 0.9005(5) -0.0683(4) 0.87248(17) 0.0700(16) Uani 1 1 d . . .
H30A H 0.8414 -0.1348 0.8734 0.105 Uiso 1 1 calc R . .
H30B H 0.9500 -0.0639 0.9013 0.105 Uiso 1 1 calc R . .
H30C H 0.9618 -0.0765 0.8467 0.105 Uiso 1 1 calc R . .
C31 C 0.9633(5) 0.2369(4) 0.80356(17) 0.0654(15) Uani 1 1 d . . .
H31A H 0.9870 0.2540 0.8355 0.098 Uiso 1 1 calc R . .
H31B H 1.0186 0.2822 0.7828 0.098 Uiso 1 1 calc R . .
H31C H 0.9770 0.1549 0.7975 0.098 Uiso 1 1 calc R . .
C32 C 0.8548(6) 0.4826(4) 0.79535(19) 0.0609(15) Uani 1 1 d . . .
C33 C 0.7924(6) 0.5932(4) 0.8153(2) 0.0854(18) Uani 1 1 d . . .
H33A H 0.7183 0.6168 0.7959 0.128 Uiso 1 1 calc R . .
H33B H 0.8584 0.6545 0.8160 0.128 Uiso 1 1 calc R . .
H33C H 0.7611 0.5782 0.8466 0.128 Uiso 1 1 calc R . .
C34 C 0.5731(6) -0.0393(5) 0.66590(18) 0.093(2) Uani 1 1 d . . .
H34A H 0.4853 -0.0344 0.6797 0.140 Uiso 1 1 calc R . .
H34B H 0.5778 -0.1071 0.6460 0.140 Uiso 1 1 calc R . .
H34C H 0.5900 0.0299 0.6476 0.140 Uiso 1 1 calc R . .
H2 H 0.435(2) -0.202(3) 1.0482(12) 0.034(12) Uiso 1 1 d D . .
H3 H 0.574(4) 0.002(4) 1.0202(15) 0.068(15) Uiso 1 1 d . . .
H7 H 0.612(3) 0.134(3) 0.9533(11) 0.043(12) Uiso 1 1 d D . .
H9 H 0.407(4) -0.138(3) 0.9600(13) 0.042(12) Uiso 1 1 d . . .
H11 H 0.520(3) 0.035(3) 0.8242(9) 0.043(12) Uiso 1 1 d D . .
H12 H 0.498(4) 0.203(3) 0.8747(12) 0.035(12) Uiso 1 1 d . . .
H13 H 0.712(5) 0.3000(19) 0.8866(13) 0.074(15) Uiso 1 1 d D . .
H14 H 0.844(4) 0.138(4) 0.9275(16) 0.076(16) Uiso 1 1 d . . .
H17 H 0.624(5) 0.228(4) 0.8071(15) 0.083(17) Uiso 1 1 d . . .
H21 H 0.598(2) 0.073(4) 0.7432(15) 0.071(17) Uiso 1 1 d D . .
H22 H 0.848(4) -0.001(3) 0.7787(14) 0.056(14) Uiso 1 1 d . . .
H24 H 0.766(3) -0.050(5) 0.6899(18) 0.14(3) Uiso 1 1 d D . .

loop_
_atom_site_aniso_label
_atom_site_aniso_U_11
_atom_site_aniso_U_22
_atom_site_aniso_U_33
_atom_site_aniso_U_23
_atom_site_aniso_U_13
_atom_site_aniso_U_12
O1 0.096(3) 0.079(3) 0.099(3) 0.024(2) 0.008(3) 0.030(3)
O2 0.072(2) 0.0481(19) 0.062(2) 0.0078(17) 0.012(2) 0.0177(19)
O3 0.099(3) 0.049(2) 0.079(3) -0.0149(19) -0.018(2) -0.010(2)
O4 0.076(2) 0.0409(17) 0.0455(19) -0.0040(15) 0.003(2) -0.0015(19)
O5 0.115(4) 0.088(3) 0.165(4) 0.000(3) 0.044(4) 0.028(3)
O6 0.120(4) 0.043(2) 0.076(3) -0.0007(19) 0.034(2) 0.031(2)
O7 0.093(3) 0.059(2) 0.125(4) 0.005(2) 0.047(3) -0.018(2)
O8 0.062(2) 0.0311(16) 0.060(2) -0.0026(15) 0.0088(19) -0.0036(17)
C1 0.060(4) 0.063(4) 0.062(4) 0.006(3) -0.001(3) 0.005(3)
C2 0.056(4) 0.052(3) 0.048(3) 0.006(3) -0.002(3) -0.005(3)
C3 0.056(3) 0.048(3) 0.040(3) -0.001(2) 0.003(3) -0.005(3)
C4 0.076(4) 0.050(3) 0.046(3) 0.001(2) 0.017(3) 0.004(3)
C5 0.078(4) 0.048(3) 0.049(3) -0.007(2) 0.011(3) 0.005(3)
C6 0.076(4) 0.035(3) 0.053(3) -0.007(2) 0.007(3) 0.005(3)
C7 0.052(3) 0.035(2) 0.042(3) 0.000(2) 0.010(3) -0.004(3)
C8 0.053(3) 0.035(2) 0.046(3) -0.002(2) 0.010(2) -0.004(2)
C9 0.058(4) 0.043(3) 0.048(3) -0.003(2) 0.009(3) -0.002(3)
C10 0.057(3) 0.032(2) 0.055(3) -0.003(2) 0.013(3) -0.007(2)
C11 0.054(3) 0.039(3) 0.037(3) -0.003(2) 0.002(3) -0.005(2)
C12 0.051(3) 0.041(3) 0.038(3) -0.002(2) -0.002(2) -0.001(3)
C13 0.059(3) 0.039(3) 0.044(3) -0.005(2) 0.005(3) 0.001(3)
C14 0.066(4) 0.039(3) 0.042(3) -0.009(2) -0.005(3) 0.003(3)
C15 0.054(3) 0.051(3) 0.039(3) 0.000(2) -0.010(2) 0.005(3)
C16 0.048(3) 0.032(2) 0.033(2) -0.0058(19) 0.004(2) 0.008(2)
C17 0.059(4) 0.031(2) 0.045(3) 0.002(2) 0.013(3) -0.001(3)
C18 0.051(3) 0.046(3) 0.053(3) -0.004(2) 0.012(3) 0.000(3)
C19 0.078(4) 0.043(3) 0.060(3) -0.002(2) 0.005(3) -0.011(3)
C20 0.071(4) 0.060(3) 0.048(3) -0.001(3) 0.006(3) -0.001(3)
C21 0.056(4) 0.043(3) 0.040(3) -0.001(2) 0.001(3) 0.002(3)
C22 0.049(3) 0.037(2) 0.045(3) 0.001(2) -0.001(2) -0.004(2)
C23 0.066(4) 0.044(3) 0.048(3) -0.008(3) 0.003(3) 0.001(3)
C24 0.066(4) 0.053(3) 0.041(3) -0.008(3) -0.001(3) -0.003(3)
C25 0.113(5) 0.101(5) 0.065(4) 0.007(3) -0.021(4) -0.015(4)
C26 0.055(4) 0.072(4) 0.079(4) -0.003(3) 0.005(3) 0.012(3)
C27 0.129(6) 0.085(5) 0.056(4) 0.010(4) 0.035(4) 0.011(5)
C28 0.145(6) 0.043(3) 0.096(5) -0.010(3) -0.002(4) -0.002(4)
C29 0.109(5) 0.043(3) 0.052(3) -0.010(2) 0.017(3) -0.023(3)
C30 0.089(4) 0.053(3) 0.069(3) -0.003(3) -0.008(3) 0.023(3)
C31 0.050(3) 0.064(3) 0.082(4) 0.005(3) 0.005(3) -0.004(3)
C32 0.065(4) 0.038(3) 0.080(4) 0.000(3) -0.010(3) -0.007(3)
C33 0.095(5) 0.042(3) 0.119(5) -0.002(3) 0.002(4) -0.002(3)
C34 0.136(6) 0.073(4) 0.071(4) 0.000(3) -0.040(4) -0.021(4)
